data_4022035
loop_
_publ_author_name
'Uttam K. Tambar'
'Taichi Kano'
'John F. Zepernick'
'Brian M. Stoltz'

_publ_section_title
;
 Convergent and Diastereoselective Synthesis of the Polycyclic
 Pyran Core of Saudin
;
_journal_name_full 'Journal of Organic Chemistry'
_journal_page_first 8357
_journal_page_last 8364
_journal_paper_doi 10.1021/jo061236+
_journal_volume 71
_journal_year 2006
_chemical_formula_sum 'C18 H16 O6'
_chemical_formula_weight 328.31
_chemical_name_systematic
; 
 ? 
;
_space_group_IT_number 14
_symmetry_cell_setting monoclinic
_symmetry_space_group_name_Hall '-P 2yn'
_symmetry_space_group_name_H-M 'P 1 21/n 1'
_atom_sites_solution_hydrogens difmap
_atom_sites_solution_primary direct
_atom_sites_solution_secondary difmap
_audit_creation_method SHELXL-97
_cell_angle_alpha 90.00
_cell_angle_beta 101.892(2)
_cell_angle_gamma 90.00
_cell_formula_units_Z 4
_cell_length_a 12.3799(11)
_cell_length_b 7.2521(7)
_cell_length_c 17.2138(15)
_cell_measurement_reflns_used 7975
_cell_measurement_temperature 98(2)
_cell_measurement_theta_max 28.15
_cell_measurement_theta_min 2.26
_cell_volume 1512.3(2)
_computing_cell_refinement 'Bruker SAINT v6.022'
_computing_data_collection 'Bruker SMART v5.054'
_computing_data_reduction 'Bruker SAINT v6.022'
_computing_molecular_graphics 'Bruker SHELXTL'
_computing_publication_material 'Bruker SHELXTL'
_computing_structure_refinement 'SHELXL-97 (Sheldrick, 1997)'
_computing_structure_solution 'SHELXS-97 (Sheldrick, 1990)'
_diffrn_ambient_temperature 98(2)
_diffrn_measured_fraction_theta_full 0.944
_diffrn_measured_fraction_theta_max 0.944
_diffrn_measurement_device_type 'Bruker SMART 1000'
_diffrn_measurement_method '\w scans at 7 \f settings'
_diffrn_radiation_monochromator graphite
_diffrn_radiation_source 'fine-focus sealed tube'
_diffrn_radiation_type MoK\a
_diffrn_radiation_wavelength 0.71073
_diffrn_reflns_av_R_equivalents 0.0530
_diffrn_reflns_av_sigmaI/netI 0.0363
_diffrn_reflns_limit_h_max 16
_diffrn_reflns_limit_h_min -15
_diffrn_reflns_limit_k_max 9
_diffrn_reflns_limit_k_min -9
_diffrn_reflns_limit_l_max 21
_diffrn_reflns_limit_l_min -22
_diffrn_reflns_number 21320
_diffrn_reflns_theta_full 28.22
_diffrn_reflns_theta_max 28.22
_diffrn_reflns_theta_min 1.86
_exptl_absorpt_coefficient_mu 0.109
_exptl_absorpt_correction_T_max 0.9838
_exptl_absorpt_correction_T_min 0.9701
_exptl_absorpt_correction_type none
_exptl_crystal_colour Yellow
_exptl_crystal_density_diffrn 1.442
_exptl_crystal_density_method 'not measured'
_exptl_crystal_description Fragment
_exptl_crystal_F_000 688
_exptl_crystal_size_max 0.28
_exptl_crystal_size_mid 0.22
_exptl_crystal_size_min 0.15
_refine_diff_density_max 0.376
_refine_diff_density_min -0.393
_refine_diff_density_rms 0.053
_refine_ls_extinction_method none
_refine_ls_goodness_of_fit_ref 1.948
_refine_ls_hydrogen_treatment Unrestrained
_refine_ls_matrix_type 'Full matrix'
_refine_ls_number_parameters 281
_refine_ls_number_reflns 3525
_refine_ls_number_restraints 0
_refine_ls_restrained_S_all 1.948
_refine_ls_R_factor_all 0.0606
_refine_ls_R_factor_gt 0.0425
_refine_ls_shift/su_max 0.000
_refine_ls_shift/su_mean 0.000
_refine_ls_structure_factor_coef Fsqd
_refine_ls_weighting_details w=1/s^2^(Fo^2^)
_refine_ls_weighting_scheme sigma
_refine_ls_wR_factor_gt 0.0689
_refine_ls_wR_factor_ref 0.0710
_reflns_number_gt 2658
_reflns_number_total 3525
_reflns_threshold_expression >2sigma(I)
_cod_data_source_file jo061236+si20060620_014315.cif
_cod_depositor_comments
;
The following automatic conversions were performed:
'_symmetry_cell_setting' value 'Monoclinic' changed to 'monoclinic'
according to '/home/saulius/struct/CIF-dictionaries/cif_core.dic'
dictionary named 'cif_core.dic' version 2.4.1 from
2010-06-29.

'_refine_ls_weighting_scheme' value 'Sigma' changed to
'sigma' according to '/home/saulius/struct/CIF-dictionaries/cif_core.dic'
dictionary named 'cif_core.dic' version 2.4.1 from 2010-06-29.

Automatic conversion script
Id: cif_fix_enum 1527 2010-12-29 10:47:43Z saulius 

The following automatic conversions were performed:

'_atom_sites_solution_primary' value 'Direct methods' was changed to
'direct'.

'_atom_sites_solution_secondary' value 'Difference Fourier map' was
changed to 'difmap'.

'_atom_sites_solution_hydrogens' value 'Difference Fourier map' was
changed to 'difmap'.

Automatic conversion script
Id: cif_fix_values 6452 2018-10-05 10:23:21Z andrius 
;
_cod_original_sg_symbol_H-M 'P 21/n'
_cod_database_code 4022035

loop_
_symmetry_equiv_pos_as_xyz
'x, y, z'
'-x+1/2, y+1/2, -z+1/2'
'-x, -y, -z'
'x-1/2, -y-1/2, z-1/2'

loop_
_atom_site_label
_atom_site_type_symbol
_atom_site_fract_x
_atom_site_fract_y
_atom_site_fract_z
_atom_site_U_iso_or_equiv
_atom_site_adp_type
_atom_site_occupancy
_atom_site_symmetry_multiplicity
_atom_site_calc_flag
O1 O 0.75569(9) -0.02017(14) -0.15436(6) 0.0320(3) Uani 1 1 d
O2 O 0.97625(8) 0.17944(13) -0.05829(5) 0.0232(2) Uani 1 1 d
O3 O 0.90065(8) 0.27458(14) 0.30569(6) 0.0268(3) Uani 1 1 d
O4 O 0.82885(8) 0.04829(13) 0.22304(5) 0.0223(2) Uani 1 1 d
O5 O 0.70790(7) 0.29397(13) 0.09714(5) 0.0183(2) Uani 1 1 d
O6 O 0.38728(9) 0.36508(16) 0.12110(7) 0.0391(3) Uani 1 1 d
C1 C 0.64225(12) 0.16919(19) -0.03086(9) 0.0198(3) Uani 1 1 d
C2 C 0.75305(12) 0.16605(18) -0.04354(8) 0.0179(3) Uani 1 1 d
C3 C 0.83915(11) 0.19508(18) 0.01793(8) 0.0170(3) Uani 1 1 d
C4 C 0.95237(12) 0.21322(18) 0.00616(8) 0.0183(3) Uani 1 1 d
C5 C 1.03845(13) 0.2853(2) 0.07434(9) 0.0221(3) Uani 1 1 d
C6 C 1.01454(12) 0.2438(2) 0.15593(8) 0.0205(3) Uani 1 1 d
C7 C 0.89745(11) 0.30426(19) 0.16350(8) 0.0173(3) Uani 1 1 d
C8 C 0.87653(11) 0.2161(2) 0.23909(8) 0.0207(3) Uani 1 1 d
C9 C 0.80828(14) 0.0134(2) 0.13802(8) 0.0200(3) Uani 1 1 d
C10 C 0.81345(11) 0.20302(18) 0.09967(8) 0.0168(3) Uani 1 1 d
C11 C 0.62320(11) 0.24202(18) 0.03720(8) 0.0176(3) Uani 1 1 d
C12 C 0.51644(12) 0.28448(18) 0.05411(8) 0.0184(3) Uani 1 1 d
C13 C 0.41331(12) 0.2958(2) 0.00009(9) 0.0224(3) Uani 1 1 d
C14 C 0.33858(14) 0.3403(2) 0.04100(9) 0.0228(4) Uani 1 1 d
C15 C 0.49584(13) 0.3270(2) 0.12705(10) 0.0252(4) Uani 1 1 d
C16 C 0.76614(12) 0.1354(2) -0.12817(8) 0.0215(3) Uani 1 1 d
C17 C 0.77847(16) 0.2990(2) -0.17764(10) 0.0292(4) Uani 1 1 d
C18 C 0.88534(14) 0.5134(2) 0.16454(10) 0.0224(3) Uani 1 1 d
H1 H 0.5805(11) 0.1389(18) -0.0713(8) 0.019(4) Uiso 1 1 d
H5A H 1.0412(11) 0.423(2) 0.0661(8) 0.028(4) Uiso 1 1 d
H5B H 1.1101(12) 0.2324(19) 0.0701(8) 0.025(4) Uiso 1 1 d
H6A H 1.0670(12) 0.3082(19) 0.1959(8) 0.023(4) Uiso 1 1 d
H6B H 1.0250(11) 0.107(2) 0.1653(8) 0.019(4) Uiso 1 1 d
H9A H 0.7364(13) -0.0399(19) 0.1229(8) 0.028(4) Uiso 1 1 d
H9B H 0.8668(12) -0.0733(19) 0.1235(8) 0.022(4) Uiso 1 1 d
H13 H 0.3987(12) 0.2801(19) -0.0567(9) 0.028(4) Uiso 1 1 d
H14 H 0.2817(13) 0.361(2) 0.0328(9) 0.027(5) Uiso 1 1 d
H15 H 0.5430(12) 0.3399(19) 0.1778(9) 0.027(4) Uiso 1 1 d
H17A H 0.7096(15) 0.362(2) -0.1906(10) 0.047(5) Uiso 1 1 d
H17B H 0.8001(13) 0.263(2) -0.2283(10) 0.044(5) Uiso 1 1 d
H17C H 0.8333(13) 0.388(2) -0.1492(9) 0.038(5) Uiso 1 1 d
H18A H 0.8984(11) 0.5666(19) 0.1121(9) 0.026(4) Uiso 1 1 d
H18B H 0.8131(13) 0.5499(19) 0.1731(8) 0.025(4) Uiso 1 1 d
H18C H 0.9410(12) 0.5627(19) 0.2091(9) 0.027(4) Uiso 1 1 d

loop_
_atom_site_aniso_label
_atom_site_aniso_U_11
_atom_site_aniso_U_22
_atom_site_aniso_U_33
_atom_site_aniso_U_23
_atom_site_aniso_U_13
_atom_site_aniso_U_12
O1 0.0418(7) 0.0297(6) 0.0249(6) -0.0092(5) 0.0072(5) -0.0020(5)
O2 0.0260(6) 0.0276(6) 0.0180(6) 0.0023(4) 0.0093(5) 0.0030(5)
O3 0.0301(6) 0.0360(6) 0.0136(6) -0.0024(5) 0.0030(5) 0.0022(5)
O4 0.0269(6) 0.0256(6) 0.0146(5) 0.0028(4) 0.0046(4) -0.0023(5)
O5 0.0162(5) 0.0229(5) 0.0155(5) -0.0018(4) 0.0026(4) 0.0011(4)
O6 0.0329(7) 0.0498(8) 0.0371(7) 0.0025(6) 0.0133(6) 0.0042(6)
C1 0.0194(8) 0.0211(8) 0.0173(8) 0.0014(6) 0.0001(7) -0.0024(6)
C2 0.0248(8) 0.0126(7) 0.0164(8) 0.0009(6) 0.0048(6) 0.0005(6)
C3 0.0213(8) 0.0148(7) 0.0151(7) 0.0007(6) 0.0039(6) 0.0016(6)
C4 0.0236(8) 0.0154(7) 0.0168(8) 0.0044(6) 0.0059(6) 0.0028(6)
C5 0.0194(9) 0.0256(9) 0.0220(8) 0.0008(7) 0.0061(7) -0.0004(7)
C6 0.0186(8) 0.0250(9) 0.0167(8) 0.0001(6) 0.0013(7) -0.0014(7)
C7 0.0167(8) 0.0212(8) 0.0135(7) -0.0003(6) 0.0022(6) 0.0000(6)
C8 0.0167(8) 0.0257(8) 0.0195(8) 0.0010(6) 0.0034(6) 0.0040(6)
C9 0.0216(9) 0.0234(8) 0.0152(8) 0.0007(6) 0.0042(7) -0.0015(7)
C10 0.0154(7) 0.0188(7) 0.0165(7) 0.0007(6) 0.0045(6) 0.0026(6)
C11 0.0197(8) 0.0162(7) 0.0161(7) 0.0031(6) 0.0019(6) -0.0021(6)
C12 0.0206(8) 0.0160(7) 0.0184(8) 0.0013(6) 0.0040(6) -0.0020(6)
C13 0.0241(9) 0.0205(8) 0.0216(9) 0.0033(6) 0.0025(7) -0.0047(7)
C14 0.0113(9) 0.0313(9) 0.0256(9) 0.0079(7) 0.0035(7) 0.0021(7)
C15 0.0195(9) 0.0326(9) 0.0236(9) 0.0005(7) 0.0047(7) 0.0030(7)
C16 0.0189(8) 0.0270(9) 0.0177(8) -0.0014(6) 0.0015(6) 0.0019(7)
C17 0.0360(11) 0.0336(10) 0.0175(9) 0.0044(7) 0.0042(8) 0.0008(9)
C18 0.0228(9) 0.0234(8) 0.0207(9) -0.0031(7) 0.0036(7) -0.0018(7)

loop_
_atom_type_symbol
_atom_type_description
_atom_type_scat_dispersion_real
_atom_type_scat_dispersion_imag
_atom_type_scat_source
C C 0.0033 0.0016 'International Tables Vol C Tables 4.2.6.8 and 6.1.1.4'
H H 0.0000 0.0000 'International Tables Vol C Tables 4.2.6.8 and 6.1.1.4'
O O 0.0106 0.0060 'International Tables Vol C Tables 4.2.6.8 and 6.1.1.4'

loop_
_geom_angle_atom_site_label_1
_geom_angle_atom_site_label_2
_geom_angle_atom_site_label_3
_geom_angle
C8 O4 C9 109.86(10)
C11 O5 C10 116.28(10)
C15 O6 C14 105.53(12)
C11 C1 C2 118.85(14)
C11 C1 H1 118.0(8)
C2 C1 H1 122.5(8)
C3 C2 C1 120.16(13)
C3 C2 C16 123.44(13)
C1 C2 C16 116.37(12)
C2 C3 C4 121.86(12)
C2 C3 C10 116.87(12)
C4 C3 C10 121.25(12)
O2 C4 C3 121.49(13)
O2 C4 C5 120.57(13)
C3 C4 C5 117.86(12)
C4 C5 C6 114.14(12)
C4 C5 H5A 105.8(8)
C6 C5 H5A 110.0(8)
C4 C5 H5B 108.1(8)
C6 C5 H5B 109.9(8)
H5A C5 H5B 108.6(11)
C5 C6 C7 112.68(12)
C5 C6 H6A 109.4(8)
C7 C6 H6A 108.0(8)
C5 C6 H6B 107.4(8)
C7 C6 H6B 110.9(8)
H6A C6 H6B 108.5(11)
C8 C7 C10 101.65(11)
C8 C7 C18 111.96(12)
C10 C7 C18 115.50(12)
C8 C7 C6 106.35(11)
C10 C7 C6 108.23(11)
C18 C7 C6 112.29(12)
O3 C8 O4 121.56(13)
O3 C8 C7 128.07(13)
O4 C8 C7 110.30(11)
O4 C9 C10 105.25(11)
O4 C9 H9A 107.7(9)
C10 C9 H9A 111.4(9)
O4 C9 H9B 111.4(8)
C10 C9 H9B 110.5(8)
H9A C9 H9B 110.5(11)
O5 C10 C3 110.50(10)
O5 C10 C7 106.03(10)
C3 C10 C7 116.40(11)
O5 C10 C9 107.60(11)
C3 C10 C9 113.81(11)
C7 C10 C9 101.72(11)
C1 C11 O5 121.35(13)
C1 C11 C12 126.13(13)
O5 C11 C12 112.43(11)
C15 C12 C13 106.02(13)
C15 C12 C11 125.81(13)
C13 C12 C11 128.15(13)
C14 C13 C12 107.52(14)
C14 C13 H13 124.6(9)
C12 C13 H13 127.9(9)
C13 C14 O6 110.62(15)
C13 C14 H14 136.8(13)
O6 C14 H14 112.3(13)
O6 C15 C12 110.27(14)
O6 C15 H15 117.5(9)
C12 C15 H15 132.2(9)
O1 C16 C2 118.03(13)
O1 C16 C17 123.07(14)
C2 C16 C17 118.53(13)
C16 C17 H17A 108.8(10)
C16 C17 H17B 111.6(9)
H17A C17 H17B 108.0(14)
C16 C17 H17C 112.2(9)
H17A C17 H17C 107.1(13)
H17B C17 H17C 108.9(13)
C7 C18 H18A 109.3(8)
C7 C18 H18B 111.6(8)
H18A C18 H18B 110.3(12)
C7 C18 H18C 108.4(8)
H18A C18 H18C 109.7(12)
H18B C18 H18C 107.5(12)

loop_
_geom_bond_atom_site_label_1
_geom_bond_atom_site_label_2
_geom_bond_distance
O1 C16 1.2118(16)
O2 C4 1.2302(15)
O3 C8 1.2008(15)
O4 C8 1.3562(17)
O4 C9 1.4550(16)
O5 C11 1.3639(15)
O5 C10 1.4564(16)
O6 C15 1.3551(18)
O6 C14 1.3979(19)
C1 C11 1.3495(19)
C1 C2 1.433(2)
C1 H1 0.947(14)
C2 C3 1.3548(18)
C2 C16 1.5151(19)
C3 C4 1.4630(19)
C3 C10 1.5061(18)
C4 C5 1.507(2)
C5 C6 1.5238(19)
C5 H5A 1.013(14)
C5 H5B 0.982(15)
C6 C7 1.5453(19)
C6 H6A 0.963(14)
C6 H6B 1.007(14)
C7 C8 1.5191(19)
C7 C10 1.5352(18)
C7 C18 1.524(2)
C9 C10 1.5325(19)
C9 H9A 0.956(15)
C9 H9B 1.028(14)
C11 C12 1.4439(19)
C12 C15 1.367(2)
C12 C13 1.4186(19)
C13 C14 1.313(2)
C13 H13 0.963(14)
C14 H14 0.706(15)
C15 H15 0.951(15)
C16 C17 1.487(2)
C17 H17A 0.951(18)
C17 H17B 1.000(17)
C17 H17C 0.990(17)
C18 H18A 1.024(15)
C18 H18B 0.972(15)
C18 H18C 0.986(15)
